data_2010993
loop_
_publ_author_name
'Olive, Gilles'
'Ellis, Dianne D.'
'Siri, Didier'
'Le Moigne, Fran\,cois'
'Lutz, Martin'
'Spek, Anthony L.'
'Tordo, Paul'
'Reboul, Jean-Pierre'

_publ_section_title
;
 Zwitterionic pyrrolidine-2,2-diylbis(phosphonic acid) at 100, 150 and
 293K
;
_journal_issue 6
_journal_name_full 'Acta Crystallographica Section C'
_journal_page_first 720
_journal_page_last 722
_journal_paper_doi 10.1107/S0108270100003929
_journal_volume 56
_journal_year 2000
_chemical_formula_moiety 'C4 H11 N O6 P2'
_chemical_formula_sum 'C4 H11 N O6 P2'
_chemical_formula_weight 231.08
_chemical_name_systematic
;
pyrrolidin-2,2-diylbis(phosphonic acid)
;
_space_group_IT_number 2
_symmetry_cell_setting triclinic
_symmetry_space_group_name_Hall '-P 1'
_symmetry_space_group_name_H-M 'P -1'
_audit_creation_method SHELXL-97
_cell_angle_alpha 78.5397(14)
_cell_angle_beta 85.6376(19)
_cell_angle_gamma 71.8947(18)
_cell_formula_units_Z 2
_cell_length_a 6.7397(2)
_cell_length_b 7.7777(3)
_cell_length_c 8.5184(3)
_cell_measurement_reflns_used all
_cell_measurement_temperature 100(2)
_cell_measurement_theta_max 27.99
_cell_measurement_theta_min 2.4
_cell_volume 415.91(3)
_computing_cell_refinement 'DENZO (Otwinowski & Minor, 1997)'
_computing_data_collection 'COLLECT (Nonius, 1998)'
_computing_data_reduction DENZO
_computing_molecular_graphics 'PLATON (Spek, 1999)'
_computing_publication_material SHELXL97
_computing_structure_refinement 'SHELXL97 (Sheldrick, 1997)'
_computing_structure_solution 'SHELXS97 (Sheldrick, 1997)'
_diffrn_ambient_temperature 100(2)
_diffrn_measured_fraction_theta_full .997
_diffrn_measured_fraction_theta_max .997
_diffrn_measurement_device_type 'Nonius Kappa CCD area detector'
_diffrn_measurement_method '\f scans with \k at 0\% and \w scans '
_diffrn_radiation_monochromator graphite
_diffrn_radiation_source 'rotating anode'
_diffrn_radiation_type MoK\a
_diffrn_radiation_wavelength .71073
_diffrn_reflns_av_R_equivalents .033
_diffrn_reflns_av_sigmaI/netI .026
_diffrn_reflns_limit_h_max 8
_diffrn_reflns_limit_h_min -8
_diffrn_reflns_limit_k_max 10
_diffrn_reflns_limit_k_min -10
_diffrn_reflns_limit_l_max 11
_diffrn_reflns_limit_l_min -11
_diffrn_reflns_number 9553
_diffrn_reflns_theta_full 27.99
_diffrn_reflns_theta_max 27.99
_diffrn_reflns_theta_min 2.44
_diffrn_standards_decay_% negligible
_exptl_absorpt_coefficient_mu .523
_exptl_absorpt_correction_type none
_exptl_crystal_colour colourless
_exptl_crystal_density_diffrn 1.845
_exptl_crystal_density_meas 1.85(2)
_exptl_crystal_density_method flotation
_exptl_crystal_description plate
_exptl_crystal_F_000 240
_exptl_crystal_size_max .44
_exptl_crystal_size_mid .19
_exptl_crystal_size_min .12
_refine_diff_density_max .482
_refine_diff_density_min -.403
_refine_ls_extinction_method none
_refine_ls_goodness_of_fit_ref 1.065
_refine_ls_hydrogen_treatment refall
_refine_ls_matrix_type full
_refine_ls_number_parameters 162
_refine_ls_number_reflns 2003
_refine_ls_number_restraints 0
_refine_ls_restrained_S_all 1.065
_refine_ls_R_factor_all .026
_refine_ls_R_factor_gt .024
_refine_ls_shift/su_max .001
_refine_ls_shift/su_mean .000
_refine_ls_structure_factor_coef Fsqd
_refine_ls_weighting_details 'calc w = 1/[\s^2^(Fo^2^)+(0.0216P)^2^+0.3871P] where P=(Fo^2^+2Fc^2^)/3'
_refine_ls_weighting_scheme calc
_refine_ls_wR_factor_ref .064
_reflns_number_gt 1897
_reflns_number_total 2003
_reflns_threshold_expression I>2\s(I)
_cod_data_source_file fg1586.cif
_cod_data_source_block I
_cod_depositor_comments
;
The following automatic conversions were performed:
'_symmetry_cell_setting' value 'Triclinic' changed to 'triclinic'
according to '/home/saulius/struct/CIF-dictionaries/cif_core.dic'
dictionary named 'cif_core.dic' version 2.4.1 from 2010-06-29.

Automatic conversion script
Id: cif_fix_enum 1527 2010-12-29 10:47:43Z saulius 

The following automatic conversions were performed:

'_symmetry_cell_setting' value 'Triclinic' changed to 'triclinic'
according to /home/saulius/struct/CIF-dictionaries/cif_core.dic
dictionary named 'cif_core.dic' version 2.4.1 from 2010-06-29.

Automatic conversion script
Id: cif_fix_values 1715 2011-07-08 13:25:40Z adriana 
;
_cod_original_cell_volume 415.91(2)
_cod_database_code 2010993
_cod_database_fobs_code 2010993

loop_
_symmetry_equiv_pos_as_xyz
'x, y, z'
'-x, -y, -z'

loop_
_atom_site_label
_atom_site_fract_x
_atom_site_fract_y
_atom_site_fract_z
_atom_site_U_iso_or_equiv
_atom_site_adp_type
_atom_site_calc_flag
_atom_site_refinement_flags
_atom_site_occupancy
_atom_site_disorder_assembly
_atom_site_disorder_group
_atom_site_type_symbol
P1 .19669(5) .16132(4) .51457(4) .00660(10) Uani d . 1 . . P
P2 .26610(5) -.05738(4) .85366(4) .00657(10) Uani d . 1 . . P
O3 .30580(15) .29037(13) .41067(12) .0097(2) Uani d . 1 . . O
H3 .397(5) .247(5) .329(4) .080(11) Uiso d . 1 . . H
O4 .26060(15) -.02999(13) 1.02530(11) .0093(2) Uani d . 1 . . O
O5 .26564(15) -.03287(13) .48525(11) .00861(19) Uani d . 1 . . O
O6 -.04345(15) .25196(14) .49810(12) .0098(2) Uani d . 1 . . O
H6 -.107(4) .179(4) .496(3) .048(8) Uiso d . 1 . . H
O7 .06574(15) -.09909(14) .81328(12) .0095(2) Uani d . 1 . . O
H7 -.037(4) -.054(4) .870(3) .050(8) Uiso d . 1 . . H
O8 .45994(15) -.20120(13) .81226(11) .0100(2) Uani d . 1 . . O
N9 .45901(18) .20112(16) .73174(14) .0085(2) Uani d . 1 . . N
H9A .532(3) .131(3) .820(2) .014(4) Uiso d . 1 . . H
H9B .542(3) .168(3) .644(3) .021(5) Uiso d . 1 . . H
C10 .2503(2) .16582(18) .72339(15) .0073(2) Uani d . 1 . . C
C11 .0891(2) .33095(18) .78713(16) .0095(3) Uani d . 1 . . C
H11A .005(3) .419(2) .700(2) .010(4) Uiso d . 1 . . H
H11B -.006(3) .288(3) .867(2) .014(4) Uiso d . 1 . . H
C12 .2207(2) .4254(2) .85727(18) .0134(3) Uani d . 1 . . C
H12A .263(3) .365(3) .966(2) .017(5) Uiso d . 1 . . H
H12B .151(3) .551(3) .853(2) .017(5) Uiso d . 1 . . H
C13 .4123(2) .39927(19) .74764(18) .0133(3) Uani d . 1 . . C
H13A .383(3) .475(3) .641(2) .016(5) Uiso d . 1 . . H
H13B .531(3) .415(3) .789(2) .019(5) Uiso d . 1 . . H

loop_
_atom_site_aniso_label
_atom_site_aniso_U_11
_atom_site_aniso_U_22
_atom_site_aniso_U_33
_atom_site_aniso_U_12
_atom_site_aniso_U_13
_atom_site_aniso_U_23
P1 .00618(16) .00669(17) .00613(16) -.00083(12) -.00034(12) -.00105(12)
P2 .00683(17) .00682(16) .00554(16) -.00156(13) .00043(11) -.00094(11)
O3 .0109(5) .0094(4) .0080(4) -.0027(4) .0022(4) -.0009(4)
O4 .0091(4) .0121(5) .0059(4) -.0022(4) .0002(3) -.0017(4)
O5 .0079(4) .0084(4) .0092(4) -.0012(3) .0000(3) -.0026(3)
O6 .0072(5) .0091(5) .0125(5) -.0009(4) -.0020(4) -.0027(4)
O7 .0088(5) .0117(5) .0093(5) -.0039(4) .0013(4) -.0038(4)
O8 .0091(5) .0093(4) .0089(4) .0002(4) .0014(4) -.0007(4)
N9 .0077(5) .0094(5) .0084(5) -.0028(4) -.0004(4) -.0015(4)
C10 .0067(6) .0078(6) .0073(6) -.0024(5) .0001(4) -.0011(5)
C11 .0097(6) .0079(6) .0097(6) -.0003(5) .0005(5) -.0027(5)
C12 .0157(7) .0098(6) .0144(7) -.0010(5) -.0023(5) -.0054(5)
C13 .0148(7) .0085(6) .0178(7) -.0050(5) -.0020(6) -.0021(5)

loop_
_atom_type_symbol
_atom_type_description
_atom_type_scat_dispersion_real
_atom_type_scat_dispersion_imag
_atom_type_scat_source
C C .0033 .0016 'International Tables Vol C Tables 4.2.6.8 and 6.1.1.4'
H H .0000 .0000 'International Tables Vol C Tables 4.2.6.8 and 6.1.1.4'
N N .0061 .0033 'International Tables Vol C Tables 4.2.6.8 and 6.1.1.4'
O O .0106 .0060 'International Tables Vol C Tables 4.2.6.8 and 6.1.1.4'
P P .1023 .0942 'International Tables Vol C Tables 4.2.6.8 and 6.1.1.4'

loop_
_geom_angle_atom_site_label_1
_geom_angle_atom_site_label_2
_geom_angle_atom_site_label_3
_geom_angle
_geom_angle_publ_flag
O5 P1 O3 115.34(6) y
O5 P1 O6 112.31(6) y
O3 P1 O6 108.44(6) y
O5 P1 C10 110.50(6) y
O3 P1 C10 104.92(6) y
O6 P1 C10 104.54(6) y
O8 P2 O4 113.18(6) y
O8 P2 O7 111.01(6) y
O4 P2 O7 111.48(5) y
O8 P2 C10 109.62(6) y
O4 P2 C10 107.24(6) y
O7 P2 C10 103.81(6) y
P1 O3 H3 119(2) ?
P1 O6 H6 113.4(19) ?
P2 O7 H7 112.2(19) ?
C13 N9 C10 107.20(10) y
C13 N9 H9A 107.3(12) ?
C10 N9 H9A 111.6(12) ?
C13 N9 H9B 115.0(13) ?
C10 N9 H9B 109.6(13) ?
H9A N9 H9B 106.2(17) ?
N9 C10 C11 103.81(10) ?
N9 C10 P2 107.47(8) ?
C11 C10 P2 112.56(9) ?
N9 C10 P1 110.35(8) ?
C11 C10 P1 111.82(9) ?
P2 C10 P1 110.54(7) y
C12 C11 C10 105.22(11) ?
C12 C11 H11A 109.1(11) ?
C10 C11 H11A 111.1(11) ?
C12 C11 H11B 112.4(11) ?
C10 C11 H11B 110.8(11) ?
H11A C11 H11B 108.2(15) ?
C13 C12 C11 102.71(11) ?
C13 C12 H12A 109.4(11) ?
C11 C12 H12A 111.9(11) ?
C13 C12 H12B 110.5(12) ?
C11 C12 H12B 111.4(12) ?
H12A C12 H12B 110.7(16) ?
N9 C13 C12 101.71(11) ?
N9 C13 H13A 107.9(11) ?
C12 C13 H13A 112.6(11) ?
N9 C13 H13B 108.9(12) ?
C12 C13 H13B 115.7(12) ?
H13A C13 H13B 109.6(16) ?

loop_
_geom_bond_atom_site_label_1
_geom_bond_atom_site_label_2
_geom_bond_site_symmetry_2
_geom_bond_distance
_geom_bond_publ_flag
P1 O5 . 1.5018(10) y
P1 O3 . 1.5291(10) y
P1 O6 . 1.5563(10) y
P1 C10 . 1.8511(13) ?
P2 O8 . 1.5036(10) y
P2 O4 . 1.5150(10) y
P2 O7 . 1.5602(10) y
P2 C10 . 1.8423(13) ?
O3 H3 . .93(3) ?
O6 H6 . .81(3) ?
O7 H7 . .84(3) ?
N9 C13 . 1.5058(17) y
N9 C10 . 1.5236(16) y
N9 H9A . .91(2) ?
N9 H9B . .93(2) ?
C10 C11 . 1.5637(18) ?
C11 C12 . 1.5313(19) ?
C11 H11A . .980(18) ?
C11 H11B . .978(19) ?
C12 C13 . 1.520(2) y
C12 H12A . .97(2) ?
C12 H12B . .94(2) ?
C13 H13A . .97(2) ?
C13 H13B . .95(2) ?

loop_
_geom_hbond_atom_site_label_D
_geom_hbond_atom_site_label_H
_geom_hbond_atom_site_label_A
_geom_hbond_site_symmetry_A
_geom_hbond_distance_DH
_geom_hbond_distance_HA
_geom_hbond_distance_DA
_geom_hbond_angle_DHA
_geom_hbond_publ_flag
O3 H3 O8 2_656 .93(3) 1.51(3) 2.4427(13) 173(3) y
O6 H6 O5 2_556 .81(3) 1.77(3) 2.5737(14) 172(3) y
O7 H7 O4 2_557 .84(3) 1.70(3) 2.5401(14) 174(3) y
N9 H9A O4 2_657 .91(2) 1.87(2) 2.7501(15) 161.6(17) y
N9 H9B O5 2_656 .93(2) 1.84(2) 2.7392(15) 161.4(19) y
C12 H12B O7 1_565 .94(2) 2.56(2) 3.4666(18) 163.3(18) y

loop_
_geom_torsion_atom_site_label_1
_geom_torsion_atom_site_label_2
_geom_torsion_atom_site_label_3
_geom_torsion_atom_site_label_4
_geom_torsion
_geom_torsion_publ_flag
C13 N9 C10 C11 -16.74(13) y
C13 N9 C10 P2 -136.18(9) ?
C13 N9 C10 P1 103.22(10) ?
O8 P2 C10 N9 -51.09(10) ?
O4 P2 C10 N9 72.15(9) ?
O7 P2 C10 N9 -169.74(8) ?
O8 P2 C10 C11 -164.77(9) ?
O4 P2 C10 C11 -41.54(10) ?
O7 P2 C10 C11 76.57(10) ?
O8 P2 C10 P1 69.39(8) ?
O4 P2 C10 P1 -167.38(6) ?
O7 P2 C10 P1 -49.27(8) ?
O5 P1 C10 N9 95.14(9) ?
O3 P1 C10 N9 -29.78(10) ?
O6 P1 C10 N9 -143.82(8) ?
O5 P1 C10 C11 -149.86(9) ?
O3 P1 C10 C11 85.22(10) ?
O6 P1 C10 C11 -28.82(10) ?
O5 P1 C10 P2 -23.60(8) ?
O3 P1 C10 P2 -148.52(6) ?
O6 P1 C10 P2 97.44(7) ?
N9 C10 C11 C12 -10.85(13) y
P2 C10 C11 C12 105.06(11) ?
P1 C10 C11 C12 -129.80(10) ?
C10 C11 C12 C13 33.98(13) y
C10 N9 C13 C12 37.99(13) y
C11 C12 C13 N9 -43.88(13) y

loop_
_cod_related_entry_id
_cod_related_entry_database
_cod_related_entry_code
1 ChemSpider 10239076
